data_1560155
loop_
_publ_author_name
'Wang, Chi-Hsien'
'Chen, Kai-Jen'
'Wu, Tsung-Huan'
'Chang, Hung-Kai'
'Tsuchido, Yoshitaka'
'Sei, Yoshihisa'
'Chen, Pei-Lin'
'Horie, Masaki'

_publ_section_title
;
 Ring rotation of ferrocene in interlocked molecules in single crystals
;
_journal_issue 11
_journal_name_full 'Chemical Science'
_journal_page_first 3871
_journal_page_last 3875
_journal_paper_doi 10.1039/D0SC06876D
_journal_volume 12
_journal_year 2021
_chemical_formula_sum 'C47 H62 F6 Fe N O10 P'
_chemical_formula_weight 1001.79
_chemical_name_systematic '[N-(4-methylbenzyl)ammoniumethylferrocene hexafluorophosphate][dibenzo[30]crown-10 ether]'
_space_group_crystal_system triclinic
_space_group_IT_number 2
_space_group_name_Hall '-P 1'
_space_group_name_H-M_alt 'P -1'
_atom_sites_solution_hydrogens mixed
_audit_creation_method SHELXL-2018/3
_audit_update_record
;
2020-09-24 deposited with the CCDC.	2021-01-22 downloaded from the CCDC.
;
_cell_angle_alpha 83.238(2)
_cell_angle_beta 81.374(2)
_cell_angle_gamma 76.703(2)
_cell_formula_units_Z 2
_cell_length_a 11.2958(3)
_cell_length_b 11.3414(3)
_cell_length_c 19.2872(5)
_cell_measurement_reflns_used 20739
_cell_measurement_temperature 183(2)
_cell_measurement_theta_max 76.0960
_cell_measurement_theta_min 3.9500
_cell_volume 2368.53(11)
_computing_structure_refinement 'SHELXL-2018/3 (Sheldrick, 2018)'
_diffrn_ambient_temperature 183(2)
_diffrn_measured_fraction_theta_full 0.999
_diffrn_measured_fraction_theta_max 0.959
_diffrn_measurement_device_type 'XtaLAB Synergy R, DW system, HyPix'
_diffrn_radiation_type CuK\a
_diffrn_radiation_wavelength 1.54184
_diffrn_reflns_av_R_equivalents 0.0362
_diffrn_reflns_av_unetI/netI 0.0351
_diffrn_reflns_Laue_measured_fraction_full 0.999
_diffrn_reflns_Laue_measured_fraction_max 0.959
_diffrn_reflns_limit_h_max 14
_diffrn_reflns_limit_h_min -14
_diffrn_reflns_limit_k_max 13
_diffrn_reflns_limit_k_min -14
_diffrn_reflns_limit_l_max 23
_diffrn_reflns_limit_l_min -23
_diffrn_reflns_number 31546
_diffrn_reflns_point_group_measured_fraction_full 0.999
_diffrn_reflns_point_group_measured_fraction_max 0.959
_diffrn_reflns_theta_full 67.684
_diffrn_reflns_theta_max 76.350
_diffrn_reflns_theta_min 4.020
_exptl_absorpt_coefficient_mu 3.576
_exptl_absorpt_correction_T_max 1.00000
_exptl_absorpt_correction_T_min 0.66572
_exptl_absorpt_correction_type multi-scan
_exptl_crystal_colour yellow
_exptl_crystal_density_diffrn 1.405
_exptl_crystal_description block
_exptl_crystal_F_000 1052
_exptl_crystal_recrystallization_method 'Re-crystallisation from solvent: acetone, CH2Cl2, diethylether'
_exptl_crystal_size_max 0.42
_exptl_crystal_size_mid 0.24
_exptl_crystal_size_min 0.06
_refine_diff_density_max 0.382
_refine_diff_density_min -0.408
_refine_diff_density_rms 0.046
_refine_ls_extinction_coef 0.00093(11)
_refine_ls_extinction_expression Fc^*^=kFc[1+0.001xFc^2^\l^3^/sin(2\q)]^-1/4^
_refine_ls_extinction_method 'SHELXL-2018/3 (Sheldrick 2018)'
_refine_ls_goodness_of_fit_ref 1.075
_refine_ls_hydrogen_treatment mixed
_refine_ls_matrix_type full
_refine_ls_number_parameters 629
_refine_ls_number_reflns 9542
_refine_ls_number_restraints 0
_refine_ls_restrained_S_all 1.075
_refine_ls_R_factor_all 0.0392
_refine_ls_R_factor_gt 0.0370
_refine_ls_shift/su_max 0.001
_refine_ls_shift/su_mean 0.000
_refine_ls_structure_factor_coef Fsqd
_refine_ls_weighting_details 'w=1/[\s^2^(Fo^2^)+(0.0487P)^2^+0.6714P] where P=(Fo^2^+2Fc^2^)/3'
_refine_ls_weighting_scheme calc
_refine_ls_wR_factor_gt 0.0977
_refine_ls_wR_factor_ref 0.0990
_reflns_Friedel_coverage 0.000
_reflns_number_gt 8932
_reflns_number_total 9542
_reflns_threshold_expression 'I > 2\s(I)'
_cod_data_source_file d0sc06876d3.cif
_cod_data_source_block 1pf6-a_183k
_cod_depositor_comments 'Adding full bibliography for 1560152--1560177.cif.'
_cod_database_code 1560155
_shelx_shelxl_version_number 2018/3
_shelx_space_group_comment
;
The symmetry employed for this shelxl refinement is uniquely defined
by the following loop, which should always be used as a source of
symmetry information in preference to the above space-group names.
They are only intended as comments.
;

loop_
_space_group_symop_operation_xyz
'x, y, z'
'-x, -y, -z'

loop_
_atom_site_label
_atom_site_type_symbol
_atom_site_fract_x
_atom_site_fract_y
_atom_site_fract_z
_atom_site_U_iso_or_equiv
_atom_site_adp_type
_atom_site_occupancy
_atom_site_site_symmetry_order
_atom_site_calc_flag
_atom_site_refinement_flags_posn
_atom_site_refinement_flags_adp
_atom_site_refinement_flags_occupancy
_atom_site_disorder_assembly
_atom_site_disorder_group
Fe1 Fe 0.17291(2) 0.81592(2) 0.91907(2) 0.02965(8) Uani 1 1 d . . . . .
O8 O 0.48818(10) 0.86177(11) 0.55867(6) 0.0310(2) Uani 1 1 d . . . . .
O7 O 0.72041(10) 0.68588(11) 0.44206(6) 0.0330(3) Uani 1 1 d . . . . .
O3 O 0.51623(11) 0.46527(12) 0.83330(6) 0.0370(3) Uani 1 1 d . . . . .
O9 O 0.40715(11) 0.99624(10) 0.66344(6) 0.0332(3) Uani 1 1 d . . . . .
O10 O 0.52647(12) 1.02641(11) 0.77991(6) 0.0350(3) Uani 1 1 d . . . . .
O2 O 0.64661(10) 0.59988(11) 0.90241(7) 0.0355(3) Uani 1 1 d . . . . .
O6 O 0.82856(12) 0.46449(11) 0.51772(7) 0.0411(3) Uani 1 1 d . . . . .
O1 O 0.66890(12) 0.84812(12) 0.87048(7) 0.0408(3) Uani 1 1 d . . . . .
O4 O 0.46625(12) 0.47742(14) 0.70652(7) 0.0435(3) Uani 1 1 d . . . . .
N1 N 0.52706(11) 0.76753(12) 0.77924(7) 0.0258(3) Uani 1 1 d . . . . .
H1A H 0.566372 0.729445 0.814973 0.031 Uiso 1 1 calc R U . . .
H1B H 0.531541 0.845346 0.776033 0.031 Uiso 1 1 calc R U . . .
O5 O 0.63534(13) 0.33690(13) 0.60054(8) 0.0466(3) Uani 1 1 d . . . . .
C1 C 0.72431(15) 0.71929(15) 0.70177(8) 0.0298(3) Uani 1 1 d . . . . .
C37 C 0.53739(14) 0.79617(15) 0.49837(8) 0.0293(3) Uani 1 1 d . . . . .
H37A H 0.525358 0.849259 0.455589 0.035 Uiso 1 1 calc R U . . .
H37B H 0.497127 0.729368 0.498102 0.035 Uiso 1 1 calc R U . . .
C43 C 0.32235(15) 0.98926(14) 0.62059(9) 0.0295(3) Uani 1 1 d . . . . .
C9 C 0.34027(14) 0.81508(15) 0.86187(9) 0.0292(3) Uani 1 1 d . . . . .
C38 C 0.36664(14) 0.91794(14) 0.56356(8) 0.0282(3) Uani 1 1 d . . . . .
C36 C 0.67198(14) 0.74869(15) 0.50291(8) 0.0289(3) Uani 1 1 d . . . . .
H36A H 0.712088 0.815288 0.504093 0.035 Uiso 1 1 calc R U . . .
H36B H 0.684142 0.694115 0.545137 0.035 Uiso 1 1 calc R U . . .
C42 C 0.20017(16) 1.04828(15) 0.63025(10) 0.0351(4) Uani 1 1 d . . . . .
H42 H 0.170284 1.093920 0.668639 0.042 Uiso 1 1 calc R U . . .
C8 C 0.39472(14) 0.75953(15) 0.79520(8) 0.0285(3) Uani 1 1 d . . . . .
H8A H 0.350307 0.801876 0.757033 0.034 Uiso 1 1 calc R U . . .
H8B H 0.388415 0.675047 0.799556 0.034 Uiso 1 1 calc R U . . .
C29 C 0.38170(15) 0.43962(15) 0.75721(9) 0.0318(3) Uani 1 1 d . . . . .
C6 C 0.81367(16) 0.61749(16) 0.71715(10) 0.0364(4) Uani 1 1 d . . . . .
H6 H 0.791782 0.543436 0.731757 0.044 Uiso 1 1 calc R U . . .
C35 C 0.84955(15) 0.63513(16) 0.43781(10) 0.0349(4) Uani 1 1 d . . . . .
H35A H 0.883355 0.665782 0.473635 0.042 Uiso 1 1 calc R U . . .
H35B H 0.889609 0.660237 0.392189 0.042 Uiso 1 1 calc R U . . .
C10 C 0.35402(15) 0.75947(18) 0.93155(9) 0.0354(4) Uani 1 1 d . . . . .
H10 H 0.395008 0.680199 0.943157 0.042 Uiso 1 1 calc R U . . .
C4 C 0.97216(16) 0.73333(17) 0.68903(9) 0.0353(4) Uani 1 1 d . . . . .
C39 C 0.28831(16) 0.91051(16) 0.51629(10) 0.0345(4) Uani 1 1 d . . . . .
H39 H 0.317317 0.864511 0.477980 0.041 Uiso 1 1 calc R U . . .
C7 C 0.59119(15) 0.71341(16) 0.71242(8) 0.0320(3) Uani 1 1 d . . . . .
H7A H 0.584241 0.629340 0.714638 0.038 Uiso 1 1 calc R U . . .
H7B H 0.552017 0.757455 0.672739 0.038 Uiso 1 1 calc R U . . .
C44 C 0.38397(17) 1.10652(15) 0.69770(9) 0.0340(4) Uani 1 1 d . . . . .
H44A H 0.320054 1.105167 0.737268 0.041 Uiso 1 1 calc R U . . .
H44B H 0.356942 1.176001 0.665051 0.041 Uiso 1 1 calc R U . . .
C24 C 0.41140(16) 0.42877(16) 0.82592(10) 0.0348(4) Uani 1 1 d . . . . .
C5 C 0.93618(17) 0.62506(17) 0.71091(10) 0.0398(4) Uani 1 1 d . . . . .
H5 H 0.994985 0.555778 0.721714 0.048 Uiso 1 1 calc R U . . .
C34 C 0.87444(17) 0.49940(17) 0.44793(10) 0.0375(4) Uani 1 1 d . . . . .
C18 C 0.02278(16) 0.83194(19) 0.86809(10) 0.0421(4) Uani 1 1 d . . . . .
H18 H 0.008951 0.874711 0.824829 0.051 Uiso 1 1 calc R U . . .
C28 C 0.27467(17) 0.41109(17) 0.74542(12) 0.0421(4) Uani 1 1 d . . . . .
H28 H 0.253681 0.420740 0.699957 0.051 Uiso 1 1 calc R U . . .
C45 C 0.49986(19) 1.11619(16) 0.72264(10) 0.0389(4) Uani 1 1 d . . . . .
H45A H 0.566749 1.103963 0.684480 0.047 Uiso 1 1 calc R U . . .
H45B H 0.491126 1.196650 0.737811 0.047 Uiso 1 1 calc R U . . .
C40 C 0.16587(16) 0.97203(18) 0.52615(11) 0.0409(4) Uani 1 1 d . . . . .
H40 H 0.113559 0.967292 0.494143 0.049 Uiso 1 1 calc R U . . .
C14 C 0.08209(18) 0.7079(2) 0.87871(11) 0.0461(4) Uani 1 1 d . . . . .
H14 H 0.114933 0.655308 0.843799 0.055 Uiso 1 1 calc R U . . .
C17 C -0.01183(16) 0.8796(2) 0.93457(10) 0.0437(4) Uani 1 1 d . . . . .
H17 H -0.051395 0.959219 0.942620 0.052 Uiso 1 1 calc R U . . .
C20 C 0.70310(18) 0.77474(18) 0.93191(10) 0.0417(4) Uani 1 1 d . . . . .
H20A H 0.633068 0.780532 0.968203 0.050 Uiso 1 1 calc R U . . .
H20B H 0.767045 0.802624 0.949517 0.050 Uiso 1 1 calc R U . . .
C21 C 0.74839(16) 0.64621(19) 0.91453(10) 0.0411(4) Uani 1 1 d . . . . .
H21A H 0.808468 0.642270 0.872805 0.049 Uiso 1 1 calc R U . . .
H21B H 0.787283 0.597732 0.953153 0.049 Uiso 1 1 calc R U . . .
C22 C 0.68026(18) 0.47223(17) 0.89512(11) 0.0429(4) Uani 1 1 d . . . . .
H22A H 0.725920 0.431049 0.933034 0.051 Uiso 1 1 calc R U . . .
H22B H 0.732097 0.456974 0.850818 0.051 Uiso 1 1 calc R U . . .
C41 C 0.12198(16) 1.03962(17) 0.58282(11) 0.0409(4) Uani 1 1 d . . . . .
H41 H 0.039958 1.079558 0.589426 0.049 Uiso 1 1 calc R U . . .
C2 C 0.76027(17) 0.82760(17) 0.67767(11) 0.0434(4) Uani 1 1 d . . . . .
H2 H 0.701905 0.896173 0.665211 0.052 Uiso 1 1 calc R U . . .
C3 C 0.88232(18) 0.83450(18) 0.67200(12) 0.0460(5) Uani 1 1 d . . . . .
H3 H 0.904467 0.908171 0.656527 0.055 Uiso 1 1 calc R U . . .
C16 C 0.02481(18) 0.7840(2) 0.98688(11) 0.0480(5) Uani 1 1 d . . . . .
H16 H 0.013065 0.789675 1.035239 0.058 Uiso 1 1 calc R U . . .
C13 C 0.27264(16) 0.93686(16) 0.86838(11) 0.0403(4) Uani 1 1 d . . . . .
H13 H 0.250187 0.994378 0.831494 0.048 Uiso 1 1 calc R U . . .
C23 C 0.5670(2) 0.42488(17) 0.89721(10) 0.0433(4) Uani 1 1 d . . . . .
H23A H 0.586609 0.336703 0.903063 0.052 Uiso 1 1 calc R U . . .
H23B H 0.507972 0.454210 0.936727 0.052 Uiso 1 1 calc R U . . .
C11 C 0.29430(17) 0.8462(2) 0.97991(10) 0.0445(4) Uani 1 1 d . . . . .
H11 H 0.288332 0.833473 1.028716 0.053 Uiso 1 1 calc R U . . .
C12 C 0.24578(18) 0.95462(19) 0.94093(12) 0.0491(5) Uani 1 1 d . . . . .
H12 H 0.202960 1.026432 0.959763 0.059 Uiso 1 1 calc R U . . .
C31 C 0.5790(2) 0.46213(19) 0.59366(10) 0.0452(5) Uani 1 1 d . . . . .
C33 C 0.83279(19) 0.33742(18) 0.52893(13) 0.0502(5) Uani 1 1 d . . . . .
H33A H 0.917312 0.292677 0.526748 0.060 Uiso 1 1 calc R U . . .
H33B H 0.795431 0.312167 0.492662 0.060 Uiso 1 1 calc R U . . .
C19 C 1.10449(17) 0.7429(2) 0.68332(11) 0.0462(5) Uani 1 1 d . . . . .
H19A H 1.151771 0.668812 0.703519 0.069 Uiso 1 1 calc R U . . .
H19B H 1.109780 0.809675 0.708154 0.069 Uiso 1 1 calc R U . . .
H19C H 1.136053 0.756232 0.634670 0.069 Uiso 1 1 calc R U . . .
C15 C 0.08225(19) 0.6787(2) 0.95204(12) 0.0514(5) Uani 1 1 d . . . . .
H15 H 0.114729 0.602935 0.973729 0.062 Uiso 1 1 calc R U . . .
C30 C 0.4525(2) 0.4794(2) 0.63394(10) 0.0456(4) Uani 1 1 d . . . . .
H30A H 0.402153 0.556408 0.618151 0.055 Uiso 1 1 calc R U . . .
H30B H 0.413753 0.414512 0.626911 0.055 Uiso 1 1 calc R U . . .
C47 C 0.6272(2) 0.9722(2) 0.88326(11) 0.0532(5) Uani 1 1 d . . . . .
H47A H 0.682290 0.995894 0.910381 0.064 Uiso 1 1 calc R U . . .
H47B H 0.546180 0.984726 0.910101 0.064 Uiso 1 1 calc R U . . .
C32 C 0.7647(2) 0.3112(2) 0.59993(13) 0.0532(5) Uani 1 1 d . . . . .
C46 C 0.6226(3) 1.0483(2) 0.81415(13) 0.0531(6) Uani 1 1 d . . . . .
C25 C 0.3346(2) 0.3849(2) 0.88048(13) 0.0581(6) Uani 1 1 d . . . . .
H25 H 0.354422 0.375432 0.926202 0.070 Uiso 1 1 calc R U . . .
C27 C 0.1980(2) 0.3681(2) 0.80079(15) 0.0583(6) Uani 1 1 d . . . . .
H27 H 0.126174 0.348493 0.792356 0.070 Uiso 1 1 calc R U . . .
C26 C 0.2278(2) 0.3546(3) 0.86739(16) 0.0718(8) Uani 1 1 d . . . . .
H26 H 0.176665 0.325100 0.904402 0.086 Uiso 1 1 calc R U . . .
H31A H 0.627(2) 0.511(2) 0.6120(12) 0.040(5) Uiso 1 1 d . . . . .
H46A H 0.606(2) 1.128(3) 0.8233(15) 0.066(8) Uiso 1 1 d . . . . .
H31B H 0.571(2) 0.494(2) 0.5454(14) 0.055(7) Uiso 1 1 d . . . . .
H34A H 0.963(2) 0.467(2) 0.4382(12) 0.043(6) Uiso 1 1 d . . . . .
H32A H 0.787(3) 0.360(3) 0.6302(17) 0.077(9) Uiso 1 1 d . . . . .
F6 F 0.90542(13) 0.10838(13) 0.73232(8) 0.0649(4) Uani 1 1 d . . . . .
P1 P 0.91551(4) 0.20461(4) 0.78335(2) 0.03198(11) Uani 1 1 d . . . . .
F5 F 0.78166(10) 0.27891(12) 0.77083(7) 0.0518(3) Uani 1 1 d . . . . .
F1 F 0.92655(11) 0.30150(13) 0.83457(7) 0.0588(3) Uani 1 1 d . . . . .
F3 F 1.05005(11) 0.13143(12) 0.79560(8) 0.0593(3) Uani 1 1 d . . . . .
F2 F 0.85696(13) 0.12863(15) 0.84887(7) 0.0680(4) Uani 1 1 d . . . . .
F4 F 0.97404(12) 0.28125(13) 0.71801(7) 0.0614(3) Uani 1 1 d . . . . .
H34B H 0.833(2) 0.471(2) 0.4152(13) 0.049(6) Uiso 1 1 d . . . . .
H32B H 0.787(2) 0.222(2) 0.6129(13) 0.054(7) Uiso 1 1 d . . . . .
H46B H 0.705(3) 1.029(2) 0.7825(15) 0.065(8) Uiso 1 1 d . . . . .

loop_
_atom_site_aniso_label
_atom_site_aniso_U_11
_atom_site_aniso_U_22
_atom_site_aniso_U_33
_atom_site_aniso_U_23
_atom_site_aniso_U_13
_atom_site_aniso_U_12
Fe1 0.02503(13) 0.03365(15) 0.02831(14) -0.00164(10) -0.00089(9) -0.00449(10)
O8 0.0294(5) 0.0356(6) 0.0277(6) -0.0097(5) -0.0041(4) -0.0028(4)
O7 0.0294(6) 0.0375(6) 0.0306(6) -0.0104(5) -0.0036(4) -0.0007(5)
O3 0.0394(6) 0.0442(7) 0.0290(6) 0.0015(5) -0.0107(5) -0.0109(5)
O9 0.0414(6) 0.0273(6) 0.0303(6) -0.0082(5) -0.0080(5) -0.0013(5)
O10 0.0489(7) 0.0295(6) 0.0325(6) 0.0003(5) -0.0143(5) -0.0160(5)
O2 0.0300(6) 0.0358(6) 0.0416(7) -0.0092(5) -0.0121(5) -0.0010(5)
O6 0.0491(7) 0.0349(7) 0.0424(7) -0.0009(5) -0.0099(6) -0.0143(5)
O1 0.0522(7) 0.0463(7) 0.0317(6) -0.0013(5) -0.0175(5) -0.0197(6)
O4 0.0469(7) 0.0643(9) 0.0287(6) -0.0087(6) -0.0027(5) -0.0303(6)
N1 0.0266(6) 0.0275(6) 0.0244(6) -0.0063(5) -0.0036(5) -0.0059(5)
O5 0.0558(8) 0.0419(7) 0.0477(8) -0.0079(6) -0.0023(6) -0.0223(6)
C1 0.0332(8) 0.0343(8) 0.0215(7) -0.0066(6) 0.0014(6) -0.0078(6)
C37 0.0308(8) 0.0316(8) 0.0261(8) -0.0072(6) -0.0022(6) -0.0066(6)
C43 0.0340(8) 0.0256(7) 0.0288(8) -0.0005(6) -0.0029(6) -0.0082(6)
C9 0.0255(7) 0.0299(8) 0.0314(8) -0.0046(6) -0.0007(6) -0.0056(6)
C38 0.0276(7) 0.0262(7) 0.0303(8) -0.0018(6) -0.0015(6) -0.0063(6)
C36 0.0317(8) 0.0314(8) 0.0242(7) -0.0044(6) -0.0033(6) -0.0071(6)
C42 0.0350(8) 0.0296(8) 0.0367(9) -0.0046(7) 0.0034(7) -0.0034(7)
C8 0.0252(7) 0.0339(8) 0.0284(8) -0.0038(6) -0.0039(6) -0.0093(6)
C29 0.0310(8) 0.0268(8) 0.0379(9) -0.0042(6) -0.0031(7) -0.0070(6)
C6 0.0401(9) 0.0290(8) 0.0375(9) -0.0024(7) 0.0032(7) -0.0080(7)
C35 0.0276(8) 0.0386(9) 0.0365(9) -0.0031(7) -0.0004(6) -0.0056(7)
C10 0.0275(8) 0.0467(10) 0.0311(8) -0.0061(7) -0.0051(6) -0.0041(7)
C4 0.0342(8) 0.0436(10) 0.0272(8) -0.0091(7) 0.0029(6) -0.0083(7)
C39 0.0335(8) 0.0354(9) 0.0370(9) -0.0087(7) -0.0054(7) -0.0090(7)
C7 0.0346(8) 0.0398(9) 0.0233(7) -0.0109(6) 0.0000(6) -0.0096(7)
C44 0.0492(10) 0.0248(8) 0.0257(8) -0.0044(6) -0.0048(7) -0.0019(7)
C24 0.0356(9) 0.0315(8) 0.0367(9) 0.0004(7) -0.0041(7) -0.0081(7)
C5 0.0351(9) 0.0364(9) 0.0416(10) 0.0002(8) 0.0010(7) -0.0007(7)
C34 0.0335(9) 0.0395(9) 0.0385(9) -0.0089(7) -0.0066(7) -0.0016(7)
C18 0.0326(9) 0.0575(12) 0.0352(9) 0.0019(8) -0.0079(7) -0.0080(8)
C28 0.0359(9) 0.0350(9) 0.0578(12) -0.0042(8) -0.0107(8) -0.0092(7)
C45 0.0568(11) 0.0254(8) 0.0358(9) 0.0009(7) -0.0084(8) -0.0119(7)
C40 0.0323(9) 0.0429(10) 0.0511(11) -0.0064(8) -0.0107(8) -0.0104(7)
C14 0.0412(10) 0.0543(12) 0.0477(11) -0.0086(9) -0.0073(8) -0.0177(9)
C17 0.0255(8) 0.0617(12) 0.0407(10) -0.0063(9) 0.0007(7) -0.0050(8)
C20 0.0479(10) 0.0521(11) 0.0335(9) -0.0007(8) -0.0189(8) -0.0207(8)
C21 0.0307(8) 0.0575(12) 0.0380(9) -0.0039(8) -0.0144(7) -0.0092(8)
C22 0.0467(10) 0.0377(9) 0.0423(10) -0.0109(8) -0.0210(8) 0.0086(8)
C41 0.0278(8) 0.0375(9) 0.0552(11) -0.0039(8) -0.0024(7) -0.0043(7)
C2 0.0377(9) 0.0321(9) 0.0545(12) 0.0023(8) 0.0013(8) -0.0030(7)
C3 0.0421(10) 0.0327(9) 0.0608(13) -0.0011(8) 0.0053(9) -0.0124(8)
C16 0.0377(10) 0.0763(15) 0.0328(9) 0.0030(9) 0.0002(7) -0.0246(10)
C13 0.0336(9) 0.0305(9) 0.0516(11) -0.0016(8) 0.0085(8) -0.0062(7)
C23 0.0653(12) 0.0315(9) 0.0337(9) 0.0003(7) -0.0209(9) -0.0039(8)
C11 0.0372(9) 0.0645(13) 0.0357(10) -0.0207(9) 0.0000(7) -0.0139(9)
C12 0.0421(10) 0.0436(11) 0.0622(13) -0.0268(10) 0.0159(9) -0.0137(8)
C31 0.0675(13) 0.0438(11) 0.0287(9) -0.0032(8) -0.0036(9) -0.0223(10)
C33 0.0401(10) 0.0335(10) 0.0770(15) 0.0027(9) -0.0132(10) -0.0078(8)
C19 0.0380(10) 0.0593(12) 0.0413(10) -0.0092(9) 0.0034(8) -0.0135(9)
C15 0.0464(11) 0.0531(12) 0.0592(13) 0.0175(10) -0.0161(9) -0.0254(9)
C30 0.0570(12) 0.0542(12) 0.0316(9) -0.0063(8) -0.0128(8) -0.0181(9)
C47 0.0818(16) 0.0471(11) 0.0423(11) -0.0050(9) -0.0298(11) -0.0232(11)
C32 0.0664(14) 0.0459(12) 0.0559(13) 0.0130(10) -0.0325(11) -0.0224(10)
C46 0.0763(15) 0.0451(12) 0.0539(13) 0.0035(10) -0.0318(12) -0.0345(11)
C25 0.0655(14) 0.0649(14) 0.0449(12) 0.0097(10) -0.0001(10) -0.0277(11)
C27 0.0416(11) 0.0532(13) 0.0843(18) -0.0011(12) -0.0036(11) -0.0239(9)
C26 0.0632(15) 0.0774(18) 0.0766(18) 0.0113(14) 0.0103(13) -0.0402(13)
F6 0.0627(8) 0.0636(8) 0.0747(9) -0.0368(7) -0.0026(7) -0.0149(6)
P1 0.0289(2) 0.0347(2) 0.0309(2) -0.00322(17) -0.00234(16) -0.00463(16)
F5 0.0344(6) 0.0610(7) 0.0587(7) -0.0117(6) -0.0141(5) 0.0005(5)
F1 0.0414(6) 0.0743(9) 0.0670(8) -0.0374(7) -0.0063(6) -0.0100(6)
F3 0.0382(6) 0.0573(7) 0.0753(9) -0.0033(6) -0.0134(6) 0.0067(5)
F2 0.0640(8) 0.0913(11) 0.0502(8) 0.0214(7) -0.0061(6) -0.0344(7)
F4 0.0603(8) 0.0731(9) 0.0496(7) 0.0157(6) -0.0011(6) -0.0262(7)

loop_
_atom_type_symbol
_atom_type_description
_atom_type_scat_dispersion_real
_atom_type_scat_dispersion_imag
_atom_type_scat_source
C C 0.0181 0.0091 'International Tables Vol C Tables 4.2.6.8 and 6.1.1.4'
H H 0.0000 0.0000 'International Tables Vol C Tables 4.2.6.8 and 6.1.1.4'
F F 0.0727 0.0534 'International Tables Vol C Tables 4.2.6.8 and 6.1.1.4'
Fe Fe -1.1336 3.1974 'International Tables Vol C Tables 4.2.6.8 and 6.1.1.4'
N N 0.0311 0.0180 'International Tables Vol C Tables 4.2.6.8 and 6.1.1.4'
O O 0.0492 0.0322 'International Tables Vol C Tables 4.2.6.8 and 6.1.1.4'
P P 0.2955 0.4335 'International Tables Vol C Tables 4.2.6.8 and 6.1.1.4'

loop_
_geom_angle_atom_site_label_1
_geom_angle_atom_site_label_2
_geom_angle_atom_site_label_3
_geom_angle
_geom_angle_site_symmetry_1
_geom_angle_site_symmetry_3
_geom_angle_publ_flag
C17 Fe1 C16 40.94(9) . . ?
C17 Fe1 C9 150.97(8) . . ?
C16 Fe1 C9 167.86(8) . . ?
C17 Fe1 C10 164.50(8) . . ?
C16 Fe1 C10 128.15(8) . . ?
C9 Fe1 C10 41.05(7) . . ?
C17 Fe1 C11 125.19(8) . . ?
C16 Fe1 C11 106.09(8) . . ?
C9 Fe1 C11 68.88(7) . . ?
C10 Fe1 C11 40.69(7) . . ?
C17 Fe1 C13 115.70(8) . . ?
C16 Fe1 C13 148.89(9) . . ?
C9 Fe1 C13 40.90(7) . . ?
C10 Fe1 C13 68.54(8) . . ?
C11 Fe1 C13 68.37(9) . . ?
C17 Fe1 C15 68.36(9) . . ?
C16 Fe1 C15 40.53(10) . . ?
C9 Fe1 C15 131.19(9) . . ?
C10 Fe1 C15 110.51(8) . . ?
C11 Fe1 C15 118.67(9) . . ?
C13 Fe1 C15 168.87(9) . . ?
C17 Fe1 C12 105.00(9) . . ?
C16 Fe1 C12 115.43(9) . . ?
C9 Fe1 C12 68.39(7) . . ?
C10 Fe1 C12 67.92(8) . . ?
C11 Fe1 C12 40.21(9) . . ?
C13 Fe1 C12 40.49(9) . . ?
C15 Fe1 C12 150.32(10) . . ?
C17 Fe1 C18 40.60(8) . . ?
C16 Fe1 C18 68.33(8) . . ?
C9 Fe1 C18 119.57(7) . . ?
C10 Fe1 C18 154.52(8) . . ?
C11 Fe1 C18 163.52(9) . . ?
C13 Fe1 C18 107.90(8) . . ?
C15 Fe1 C18 67.88(8) . . ?
C12 Fe1 C18 126.74(9) . . ?
C17 Fe1 C14 68.49(9) . . ?
C16 Fe1 C14 68.40(9) . . ?
C9 Fe1 C14 110.88(8) . . ?
C10 Fe1 C14 121.41(8) . . ?
C11 Fe1 C14 153.62(9) . . ?
C13 Fe1 C14 129.84(9) . . ?
C15 Fe1 C14 40.42(9) . . ?
C12 Fe1 C14 165.98(9) . . ?
C18 Fe1 C14 40.48(9) . . ?
C38 O8 C37 116.75(12) . . ?
C36 O7 C35 113.67(12) . . ?
C24 O3 C23 116.77(15) . . ?
C43 O9 C44 115.65(12) . . ?
C45 O10 C46 110.85(14) . . ?
C22 O2 C21 111.66(14) . . ?
C34 O6 C33 112.17(16) . . ?
C20 O1 C47 111.77(14) . . ?
C29 O4 C30 119.82(14) . . ?
C8 N1 C7 113.86(12) . . ?
C8 N1 H1A 108.8 . . ?
C7 N1 H1A 108.8 . . ?
C8 N1 H1B 108.8 . . ?
C7 N1 H1B 108.8 . . ?
H1A N1 H1B 107.7 . . ?
C31 O5 C32 114.90(16) . . ?
C6 C1 C2 118.44(16) . . ?
C6 C1 C7 120.73(16) . . ?
C2 C1 C7 120.81(16) . . ?
O8 C37 C36 106.88(12) . . ?
O8 C37 H37A 110.3 . . ?
C36 C37 H37A 110.3 . . ?
O8 C37 H37B 110.3 . . ?
C36 C37 H37B 110.3 . . ?
H37A C37 H37B 108.6 . . ?
O9 C43 C42 124.18(15) . . ?
O9 C43 C38 116.02(14) . . ?
C42 C43 C38 119.80(16) . . ?
C13 C9 C10 107.18(16) . . ?
C13 C9 C8 126.36(16) . . ?
C10 C9 C8 126.30(15) . . ?
C13 C9 Fe1 69.65(10) . . ?
C10 C9 Fe1 69.49(9) . . ?
C8 C9 Fe1 129.58(11) . . ?
O8 C38 C39 124.69(15) . . ?
O8 C38 C43 115.75(14) . . ?
C39 C38 C43 119.55(15) . . ?
O7 C36 C37 106.41(12) . . ?
O7 C36 H36A 110.4 . . ?
C37 C36 H36A 110.4 . . ?
O7 C36 H36B 110.4 . . ?
C37 C36 H36B 110.4 . . ?
H36A C36 H36B 108.6 . . ?
C43 C42 C41 120.25(16) . . ?
C43 C42 H42 119.9 . . ?
C41 C42 H42 119.9 . . ?
C9 C8 N1 109.57(12) . . ?
C9 C8 H8A 109.8 . . ?
N1 C8 H8A 109.8 . . ?
C9 C8 H8B 109.8 . . ?
N1 C8 H8B 109.8 . . ?
H8A C8 H8B 108.2 . . ?
O4 C29 C28 125.47(17) . . ?
O4 C29 C24 114.77(15) . . ?
C28 C29 C24 119.75(17) . . ?
C1 C6 C5 120.49(16) . . ?
C1 C6 H6 119.8 . . ?
C5 C6 H6 119.8 . . ?
O7 C35 C34 110.99(14) . . ?
O7 C35 H35A 109.4 . . ?
C34 C35 H35A 109.4 . . ?
O7 C35 H35B 109.4 . . ?
C34 C35 H35B 109.4 . . ?
H35A C35 H35B 108.0 . . ?
C11 C10 C9 108.19(16) . . ?
C11 C10 Fe1 69.71(10) . . ?
C9 C10 Fe1 69.46(9) . . ?
C11 C10 H10 125.9 . . ?
C9 C10 H10 125.9 . . ?
Fe1 C10 H10 126.5 . . ?
C5 C4 C3 117.83(17) . . ?
C5 C4 C19 121.72(17) . . ?
C3 C4 C19 120.45(18) . . ?
C38 C39 C40 119.95(17) . . ?
C38 C39 H39 120.0 . . ?
C40 C39 H39 120.0 . . ?
C1 C7 N1 110.82(13) . . ?
C1 C7 H7A 109.5 . . ?
N1 C7 H7A 109.5 . . ?
C1 C7 H7B 109.5 . . ?
N1 C7 H7B 109.5 . . ?
H7A C7 H7B 108.1 . . ?
O9 C44 C45 108.30(14) . . ?
O9 C44 H44A 110.0 . . ?
C45 C44 H44A 110.0 . . ?
O9 C44 H44B 110.0 . . ?
C45 C44 H44B 110.0 . . ?
H44A C44 H44B 108.4 . . ?
O3 C24 C25 125.09(18) . . ?
O3 C24 C29 115.87(15) . . ?
C25 C24 C29 119.03(18) . . ?
C4 C5 C6 121.36(16) . . ?
C4 C5 H5 119.3 . . ?
C6 C5 H5 119.3 . . ?
O6 C34 C35 108.58(15) . . ?
O6 C34 H34A 111.4(13) . . ?
C35 C34 H34A 109.2(13) . . ?
O6 C34 H34B 109.9(14) . . ?
C35 C34 H34B 108.5(14) . . ?
H34A C34 H34B 109.2(19) . . ?
C17 C18 C14 108.39(18) . . ?
C17 C18 Fe1 69.18(10) . . ?
C14 C18 Fe1 69.84(11) . . ?
C17 C18 H18 125.8 . . ?
C14 C18 H18 125.8 . . ?
Fe1 C18 H18 126.7 . . ?
C29 C28 C27 120.5(2) . . ?
C29 C28 H28 119.7 . . ?
C27 C28 H28 119.7 . . ?
O10 C45 C44 109.44(14) . . ?
O10 C45 H45A 109.8 . . ?
C44 C45 H45A 109.8 . . ?
O10 C45 H45B 109.8 . . ?
C44 C45 H45B 109.8 . . ?
H45A C45 H45B 108.2 . . ?
C41 C40 C39 120.45(17) . . ?
C41 C40 H40 119.8 . . ?
C39 C40 H40 119.8 . . ?
C15 C14 C18 107.56(19) . . ?
C15 C14 Fe1 69.58(12) . . ?
C18 C14 Fe1 69.68(11) . . ?
C15 C14 H14 126.2 . . ?
C18 C14 H14 126.2 . . ?
Fe1 C14 H14 126.1 . . ?
C18 C17 C16 107.75(19) . . ?
C18 C17 Fe1 70.22(10) . . ?
C16 C17 Fe1 69.67(11) . . ?
C18 C17 H17 126.1 . . ?
C16 C17 H17 126.1 . . ?
Fe1 C17 H17 125.6 . . ?
O1 C20 C21 109.02(15) . . ?
O1 C20 H20A 109.9 . . ?
C21 C20 H20A 109.9 . . ?
O1 C20 H20B 109.9 . . ?
C21 C20 H20B 109.9 . . ?
H20A C20 H20B 108.3 . . ?
O2 C21 C20 108.65(15) . . ?
O2 C21 H21A 110.0 . . ?
C20 C21 H21A 110.0 . . ?
O2 C21 H21B 110.0 . . ?
C20 C21 H21B 110.0 . . ?
H21A C21 H21B 108.3 . . ?
O2 C22 C23 109.07(15) . . ?
O2 C22 H22A 109.9 . . ?
C23 C22 H22A 109.9 . . ?
O2 C22 H22B 109.9 . . ?
C23 C22 H22B 109.9 . . ?
H22A C22 H22B 108.3 . . ?
C40 C41 C42 119.98(16) . . ?
C40 C41 H41 120.0 . . ?
C42 C41 H41 120.0 . . ?
C3 C2 C1 120.64(17) . . ?
C3 C2 H2 119.7 . . ?
C1 C2 H2 119.7 . . ?
C2 C3 C4 121.18(18) . . ?
C2 C3 H3 119.4 . . ?
C4 C3 H3 119.4 . . ?
C15 C16 C17 107.66(18) . . ?
C15 C16 Fe1 69.99(11) . . ?
C17 C16 Fe1 69.39(10) . . ?
C15 C16 H16 126.2 . . ?
C17 C16 H16 126.2 . . ?
Fe1 C16 H16 126.0 . . ?
C12 C13 C9 107.86(17) . . ?
C12 C13 Fe1 69.89(11) . . ?
C9 C13 Fe1 69.45(10) . . ?
C12 C13 H13 126.1 . . ?
C9 C13 H13 126.1 . . ?
Fe1 C13 H13 126.2 . . ?
O3 C23 C22 108.93(16) . . ?
O3 C23 H23A 109.9 . . ?
C22 C23 H23A 109.9 . . ?
O3 C23 H23B 109.9 . . ?
C22 C23 H23B 109.9 . . ?
H23A C23 H23B 108.3 . . ?
C12 C11 C10 107.83(17) . . ?
C12 C11 Fe1 70.06(12) . . ?
C10 C11 Fe1 69.59(10) . . ?
C12 C11 H11 126.1 . . ?
C10 C11 H11 126.1 . . ?
Fe1 C11 H11 125.8 . . ?
C11 C12 C13 108.94(17) . . ?
C11 C12 Fe1 69.73(11) . . ?
C13 C12 Fe1 69.61(11) . . ?
C11 C12 H12 125.5 . . ?
C13 C12 H12 125.5 . . ?
Fe1 C12 H12 126.7 . . ?
O5 C31 C30 108.33(16) . . ?
O5 C31 H31A 110.7(13) . . ?
C30 C31 H31A 109.9(13) . . ?
O5 C31 H31B 113.0(15) . . ?
C30 C31 H31B 108.0(15) . . ?
H31A C31 H31B 106.8(19) . . ?
O6 C33 C32 108.71(19) . . ?
O6 C33 H33A 109.9 . . ?
C32 C33 H33A 109.9 . . ?
O6 C33 H33B 109.9 . . ?
C32 C33 H33B 109.9 . . ?
H33A C33 H33B 108.3 . . ?
C4 C19 H19A 109.5 . . ?
C4 C19 H19B 109.5 . . ?
H19A C19 H19B 109.5 . . ?
C4 C19 H19C 109.5 . . ?
H19A C19 H19C 109.5 . . ?
H19B C19 H19C 109.5 . . ?
C16 C15 C14 108.64(19) . . ?
C16 C15 Fe1 69.48(12) . . ?
C14 C15 Fe1 70.00(11) . . ?
C16 C15 H15 125.7 . . ?
C14 C15 H15 125.7 . . ?
Fe1 C15 H15 126.4 . . ?
O4 C30 C31 106.93(16) . . ?
O4 C30 H30A 110.3 . . ?
C31 C30 H30A 110.3 . . ?
O4 C30 H30B 110.3 . . ?
C31 C30 H30B 110.3 . . ?
H30A C30 H30B 108.6 . . ?
O1 C47 C46 109.12(18) . . ?
O1 C47 H47A 109.9 . . ?
C46 C47 H47A 109.9 . . ?
O1 C47 H47B 109.9 . . ?
C46 C47 H47B 109.9 . . ?
H47A C47 H47B 108.3 . . ?
O5 C32 C33 113.42(17) . . ?
O5 C32 H32A 110.6(19) . . ?
C33 C32 H32A 105.7(19) . . ?
O5 C32 H32B 104.3(14) . . ?
C33 C32 H32B 108.0(15) . . ?
H32A C32 H32B 115(2) . . ?
O10 C46 C47 109.08(17) . . ?
O10 C46 H46A 109.4(17) . . ?
C47 C46 H46A 107.8(18) . . ?
O10 C46 H46B 110.5(16) . . ?
C47 C46 H46B 111.1(15) . . ?
H46A C46 H46B 109(2) . . ?
C24 C25 C26 120.4(2) . . ?
C24 C25 H25 119.8 . . ?
C26 C25 H25 119.8 . . ?
C26 C27 C28 120.0(2) . . ?
C26 C27 H27 120.0 . . ?
C28 C27 H27 120.0 . . ?
C27 C26 C25 120.3(2) . . ?
C27 C26 H26 119.8 . . ?
C25 C26 H26 119.8 . . ?
F6 P1 F5 89.81(7) . . ?
F6 P1 F2 90.58(9) . . ?
F5 P1 F2 89.38(8) . . ?
F6 P1 F3 90.50(8) . . ?
F5 P1 F3 179.42(8) . . ?
F2 P1 F3 91.11(8) . . ?
F6 P1 F4 89.71(8) . . ?
F5 P1 F4 90.57(7) . . ?
F2 P1 F4 179.71(9) . . ?
F3 P1 F4 88.94(8) . . ?
F6 P1 F1 179.64(8) . . ?
F5 P1 F1 90.47(7) . . ?
F2 P1 F1 89.64(9) . . ?
F3 P1 F1 89.22(7) . . ?
F4 P1 F1 90.07(8) . . ?

loop_
_geom_bond_atom_site_label_1
_geom_bond_atom_site_label_2
_geom_bond_distance
_geom_bond_site_symmetry_2
_geom_bond_publ_flag
Fe1 C17 2.0338(18) . ?
Fe1 C16 2.0375(19) . ?
Fe1 C9 2.0396(16) . ?
Fe1 C10 2.0401(17) . ?
Fe1 C11 2.0417(19) . ?
Fe1 C13 2.0422(18) . ?
Fe1 C15 2.044(2) . ?
Fe1 C12 2.046(2) . ?
Fe1 C18 2.0474(18) . ?
Fe1 C14 2.050(2) . ?
O8 C38 1.3684(19) . ?
O8 C37 1.4265(19) . ?
O7 C36 1.4175(19) . ?
O7 C35 1.433(2) . ?
O3 C24 1.372(2) . ?
O3 C23 1.420(2) . ?
O9 C43 1.376(2) . ?
O9 C44 1.4358(19) . ?
O10 C45 1.429(2) . ?
O10 C46 1.434(2) . ?
O2 C22 1.428(2) . ?
O2 C21 1.428(2) . ?
O6 C34 1.413(2) . ?
O6 C33 1.423(2) . ?
O1 C20 1.415(2) . ?
O1 C47 1.416(3) . ?
O4 C29 1.364(2) . ?
O4 C30 1.428(2) . ?
N1 C8 1.5017(19) . ?
N1 C7 1.505(2) . ?
N1 H1A 0.8900 . ?
N1 H1B 0.8900 . ?
O5 C31 1.416(3) . ?
O5 C32 1.421(3) . ?
C1 C6 1.383(2) . ?
C1 C2 1.389(3) . ?
C1 C7 1.503(2) . ?
C37 C36 1.504(2) . ?
C37 H37A 0.9700 . ?
C37 H37B 0.9700 . ?
C43 C42 1.384(2) . ?
C43 C38 1.405(2) . ?
C9 C13 1.426(2) . ?
C9 C10 1.430(2) . ?
C9 C8 1.485(2) . ?
C38 C39 1.384(2) . ?
C36 H36A 0.9700 . ?
C36 H36B 0.9700 . ?
C42 C41 1.389(3) . ?
C42 H42 0.9300 . ?
C8 H8A 0.9700 . ?
C8 H8B 0.9700 . ?
C29 C28 1.378(2) . ?
C29 C24 1.400(3) . ?
C6 C5 1.393(3) . ?
C6 H6 0.9300 . ?
C35 C34 1.494(3) . ?
C35 H35A 0.9700 . ?
C35 H35B 0.9700 . ?
C10 C11 1.419(3) . ?
C10 H10 0.9300 . ?
C4 C5 1.381(3) . ?
C4 C3 1.389(3) . ?
C4 C19 1.510(3) . ?
C39 C40 1.394(3) . ?
C39 H39 0.9300 . ?
C7 H7A 0.9700 . ?
C7 H7B 0.9700 . ?
C44 C45 1.492(3) . ?
C44 H44A 0.9700 . ?
C44 H44B 0.9700 . ?
C24 C25 1.382(3) . ?
C5 H5 0.9300 . ?
C34 H34A 0.98(2) . ?
C34 H34B 0.96(2) . ?
C18 C17 1.416(3) . ?
C18 C14 1.417(3) . ?
C18 H18 0.9300 . ?
C28 C27 1.387(3) . ?
C28 H28 0.9300 . ?
C45 H45A 0.9700 . ?
C45 H45B 0.9700 . ?
C40 C41 1.374(3) . ?
C40 H40 0.9300 . ?
C14 C15 1.414(3) . ?
C14 H14 0.9300 . ?
C17 C16 1.424(3) . ?
C17 H17 0.9300 . ?
C20 C21 1.490(3) . ?
C20 H20A 0.9700 . ?
C20 H20B 0.9700 . ?
C21 H21A 0.9700 . ?
C21 H21B 0.9700 . ?
C22 C23 1.491(3) . ?
C22 H22A 0.9700 . ?
C22 H22B 0.9700 . ?
C41 H41 0.9300 . ?
C2 C3 1.386(3) . ?
C2 H2 0.9300 . ?
C3 H3 0.9300 . ?
C16 C15 1.414(3) . ?
C16 H16 0.9300 . ?
C13 C12 1.415(3) . ?
C13 H13 0.9300 . ?
C23 H23A 0.9700 . ?
C23 H23B 0.9700 . ?
C11 C12 1.405(3) . ?
C11 H11 0.9300 . ?
C12 H12 0.9300 . ?
C31 C30 1.502(3) . ?
C31 H31A 0.98(2) . ?
C31 H31B 0.97(3) . ?
C33 C32 1.500(3) . ?
C33 H33A 0.9700 . ?
C33 H33B 0.9700 . ?
C19 H19A 0.9600 . ?
C19 H19B 0.9600 . ?
C19 H19C 0.9600 . ?
C15 H15 0.9300 . ?
C30 H30A 0.9700 . ?
C30 H30B 0.9700 . ?
C47 C46 1.501(3) . ?
C47 H47A 0.9700 . ?
C47 H47B 0.9700 . ?
C32 H32A 0.94(3) . ?
C32 H32B 1.00(3) . ?
C46 H46A 0.92(3) . ?
C46 H46B 1.03(3) . ?
C25 C26 1.392(4) . ?
C25 H25 0.9300 . ?
C27 C26 1.359(4) . ?
C27 H27 0.9300 . ?
C26 H26 0.9300 . ?
F6 P1 1.5864(13) . ?
P1 F5 1.5905(11) . ?
P1 F2 1.5912(13) . ?
P1 F3 1.5924(12) . ?
P1 F4 1.5929(13) . ?
P1 F1 1.5982(13) . ?

loop_
_geom_torsion_atom_site_label_1
_geom_torsion_atom_site_label_2
_geom_torsion_atom_site_label_3
_geom_torsion_atom_site_label_4
_geom_torsion
_geom_torsion_site_symmetry_1
_geom_torsion_site_symmetry_2
_geom_torsion_site_symmetry_3
_geom_torsion_site_symmetry_4
_geom_torsion_publ_flag
C38 O8 C37 C36 177.16(13) . . . . ?
C44 O9 C43 C42 -28.4(2) . . . . ?
C44 O9 C43 C38 150.80(14) . . . . ?
C37 O8 C38 C39 3.2(2) . . . . ?
C37 O8 C38 C43 -175.53(14) . . . . ?
O9 C43 C38 O8 1.5(2) . . . . ?
C42 C43 C38 O8 -179.21(14) . . . . ?
O9 C43 C38 C39 -177.26(14) . . . . ?
C42 C43 C38 C39 2.0(2) . . . . ?
C35 O7 C36 C37 179.53(13) . . . . ?
O8 C37 C36 O7 -178.81(12) . . . . ?
O9 C43 C42 C41 177.63(16) . . . . ?
C38 C43 C42 C41 -1.6(3) . . . . ?
C13 C9 C8 N1 95.53(19) . . . . ?
C10 C9 C8 N1 -79.2(2) . . . . ?
Fe1 C9 C8 N1 -171.71(11) . . . . ?
C7 N1 C8 C9 179.94(13) . . . . ?
C30 O4 C29 C28 -5.7(3) . . . . ?
C30 O4 C29 C24 173.30(17) . . . . ?
C2 C1 C6 C5 2.3(3) . . . . ?
C7 C1 C6 C5 -176.41(16) . . . . ?
C36 O7 C35 C34 110.68(16) . . . . ?
C13 C9 C10 C11 0.6(2) . . . . ?
C8 C9 C10 C11 176.15(16) . . . . ?
Fe1 C9 C10 C11 -59.14(12) . . . . ?
C13 C9 C10 Fe1 59.72(12) . . . . ?
C8 C9 C10 Fe1 -124.70(16) . . . . ?
O8 C38 C39 C40 -179.70(16) . . . . ?
C43 C38 C39 C40 -1.0(3) . . . . ?
C6 C1 C7 N1 101.58(18) . . . . ?
C2 C1 C7 N1 -77.1(2) . . . . ?
C8 N1 C7 C1 -177.27(13) . . . . ?
C43 O9 C44 C45 -162.50(14) . . . . ?
C23 O3 C24 C25 18.0(3) . . . . ?
C23 O3 C24 C29 -162.94(15) . . . . ?
O4 C29 C24 O3 4.3(2) . . . . ?
C28 C29 C24 O3 -176.62(16) . . . . ?
O4 C29 C24 C25 -176.58(18) . . . . ?
C28 C29 C24 C25 2.5(3) . . . . ?
C3 C4 C5 C6 -1.2(3) . . . . ?
C19 C4 C5 C6 178.92(17) . . . . ?
C1 C6 C5 C4 -0.3(3) . . . . ?
C33 O6 C34 C35 171.65(15) . . . . ?
O7 C35 C34 O6 -66.30(18) . . . . ?
O4 C29 C28 C27 176.98(19) . . . . ?
C24 C29 C28 C27 -2.0(3) . . . . ?
C46 O10 C45 C44 -168.48(18) . . . . ?
O9 C44 C45 O10 -70.30(18) . . . . ?
C38 C39 C40 C41 -0.4(3) . . . . ?
C17 C18 C14 C15 0.9(2) . . . . ?
Fe1 C18 C14 C15 59.51(13) . . . . ?
C17 C18 C14 Fe1 -58.60(13) . . . . ?
C14 C18 C17 C16 -0.8(2) . . . . ?
Fe1 C18 C17 C16 -59.81(13) . . . . ?
C14 C18 C17 Fe1 59.01(13) . . . . ?
C47 O1 C20 C21 -178.83(17) . . . . ?
C22 O2 C21 C20 -171.86(15) . . . . ?
O1 C20 C21 O2 -71.01(19) . . . . ?
C21 O2 C22 C23 168.65(15) . . . . ?
C39 C40 C41 C42 0.9(3) . . . . ?
C43 C42 C41 C40 0.1(3) . . . . ?
C6 C1 C2 C3 -2.6(3) . . . . ?
C7 C1 C2 C3 176.03(18) . . . . ?
C1 C2 C3 C4 1.1(3) . . . . ?
C5 C4 C3 C2 0.9(3) . . . . ?
C19 C4 C3 C2 -179.30(19) . . . . ?
C18 C17 C16 C15 0.4(2) . . . . ?
Fe1 C17 C16 C15 -59.77(14) . . . . ?
C18 C17 C16 Fe1 60.16(13) . . . . ?
C10 C9 C13 C12 -0.1(2) . . . . ?
C8 C9 C13 C12 -175.62(16) . . . . ?
Fe1 C9 C13 C12 59.57(13) . . . . ?
C10 C9 C13 Fe1 -59.62(12) . . . . ?
C8 C9 C13 Fe1 124.81(16) . . . . ?
C24 O3 C23 C22 179.38(15) . . . . ?
O2 C22 C23 O3 72.42(19) . . . . ?
C9 C10 C11 C12 -0.9(2) . . . . ?
Fe1 C10 C11 C12 -59.87(14) . . . . ?
C9 C10 C11 Fe1 58.98(12) . . . . ?
C10 C11 C12 C13 0.9(2) . . . . ?
Fe1 C11 C12 C13 -58.72(14) . . . . ?
C10 C11 C12 Fe1 59.58(13) . . . . ?
C9 C13 C12 C11 -0.5(2) . . . . ?
Fe1 C13 C12 C11 58.79(14) . . . . ?
C9 C13 C12 Fe1 -59.29(12) . . . . ?
C32 O5 C31 C30 -148.25(17) . . . . ?
C34 O6 C33 C32 -171.03(16) . . . . ?
C17 C16 C15 C14 0.2(2) . . . . ?
Fe1 C16 C15 C14 -59.22(14) . . . . ?
C17 C16 C15 Fe1 59.39(13) . . . . ?
C18 C14 C15 C16 -0.7(2) . . . . ?
Fe1 C14 C15 C16 58.90(14) . . . . ?
C18 C14 C15 Fe1 -59.57(14) . . . . ?
C29 O4 C30 C31 -152.13(17) . . . . ?
O5 C31 C30 O4 79.04(19) . . . . ?
C20 O1 C47 C46 165.93(17) . . . . ?
C31 O5 C32 C33 -71.5(2) . . . . ?
O6 C33 C32 O5 80.2(2) . . . . ?
C45 O10 C46 C47 166.50(19) . . . . ?
O1 C47 C46 O10 68.9(3) . . . . ?
O3 C24 C25 C26 177.5(2) . . . . ?
C29 C24 C25 C26 -1.5(3) . . . . ?
C29 C28 C27 C26 0.5(3) . . . . ?
C28 C27 C26 C25 0.6(4) . . . . ?
C24 C25 C26 C27 0.0(4) . . . . ?
